data_7116998
loop_
_publ_author_name
'Deepak Dange'
'Amelia Davey'
'Joseph A. B. Abdalla'
'Simon Aldridge'
'Cameron Jones'

_publ_section_title
;
 Utilisation of a lithium boryl as a reducing agent in low oxidation state
 group 15 chemistry: synthesis and characterisation of an amido-distibene
 and a boryl-dibismuthene
;
_journal_name_full Chem.Commun.
_journal_page_first 7128
_journal_paper_doi 10.1039/C5cc01772F
_journal_volume 51
_journal_year 2015
_chemical_formula_sum 'C36 H36 As Cl2 N Si'
_chemical_formula_weight 656.57
_chemical_name_systematic
; 
 ? 
;
_space_group_IT_number 2
_symmetry_cell_setting triclinic
_symmetry_space_group_name_Hall '-P 1'
_symmetry_space_group_name_H-M 'P -1'
_atom_sites_solution_hydrogens geom
_atom_sites_solution_primary direct
_atom_sites_solution_secondary difmap
_audit_creation_method SHELXL-97
_audit_update_record
;
2015-02-27 deposited with the CCDC.
2015-03-21 downloaded from the CCDC.
;
_cell_angle_alpha 78.686(3)
_cell_angle_beta 73.993(3)
_cell_angle_gamma 70.480(3)
_cell_formula_units_Z 2
_cell_length_a 8.8947(5)
_cell_length_b 12.7255(8)
_cell_length_c 15.2825(9)
_cell_measurement_temperature 123(2)
_cell_volume 1556.81(16)
_computing_structure_refinement 'SHELXL-97 (Sheldrick, 1997)'
_computing_structure_solution 'SHELXS-97 (Sheldrick, 1990)'
_diffrn_ambient_temperature 123(2)
_diffrn_measured_fraction_theta_full 0.995
_diffrn_measured_fraction_theta_max 0.995
_diffrn_measurement_device_type 'Bruker Apex X8'
_diffrn_radiation_monochromator graphite
_diffrn_radiation_source 'fine-focus sealed tube'
_diffrn_radiation_type MoK\a
_diffrn_radiation_wavelength 0.71073
_diffrn_reflns_av_R_equivalents 0.0237
_diffrn_reflns_av_sigmaI/netI 0.0300
_diffrn_reflns_limit_h_max 10
_diffrn_reflns_limit_h_min -10
_diffrn_reflns_limit_k_max 15
_diffrn_reflns_limit_k_min -15
_diffrn_reflns_limit_l_max 18
_diffrn_reflns_limit_l_min -18
_diffrn_reflns_number 19087
_diffrn_reflns_theta_full 25.50
_diffrn_reflns_theta_max 25.50
_diffrn_reflns_theta_min 3.42
_exptl_absorpt_coefficient_mu 1.329
_exptl_absorpt_correction_T_max 0.777
_exptl_absorpt_correction_T_min 0.773
_exptl_absorpt_correction_type multi-scan
_exptl_absorpt_process_details 'Sortav (Blessing)'
_exptl_crystal_colour colourless
_exptl_crystal_density_diffrn 1.401
_exptl_crystal_density_method 'not measured'
_exptl_crystal_description block
_exptl_crystal_F_000 680
_exptl_crystal_size_max 0.20
_exptl_crystal_size_mid 0.20
_exptl_crystal_size_min 0.20
_refine_diff_density_max 0.623
_refine_diff_density_min -0.445
_refine_diff_density_rms 0.057
_refine_ls_extinction_method none
_refine_ls_goodness_of_fit_ref 1.047
_refine_ls_hydrogen_treatment constr
_refine_ls_matrix_type full
_refine_ls_number_parameters 415
_refine_ls_number_reflns 5772
_refine_ls_number_restraints 4
_refine_ls_restrained_S_all 1.047
_refine_ls_R_factor_all 0.0478
_refine_ls_R_factor_gt 0.0379
_refine_ls_shift/su_max 0.000
_refine_ls_shift/su_mean 0.000
_refine_ls_structure_factor_coef Fsqd
_refine_ls_weighting_details 'calc w=1/[\s^2^(Fo^2^)+(0.0282P)^2^+1.9477P] where P=(Fo^2^+2Fc^2^)/3'
_refine_ls_weighting_scheme calc
_refine_ls_wR_factor_gt 0.0825
_refine_ls_wR_factor_ref 0.0863
_reflns_number_gt 4970
_reflns_number_total 5772
_reflns_threshold_expression >2sigma(I)
_cod_data_source_file c5cc01772f2.cif
_cod_data_source_block compound1a
_cod_original_sg_symbol_H-M P-1
_cod_database_code 7116998

loop_
_symmetry_equiv_pos_as_xyz
'x, y, z'
'-x, -y, -z'

loop_
_atom_site_label
_atom_site_type_symbol
_atom_site_fract_x
_atom_site_fract_y
_atom_site_fract_z
_atom_site_U_iso_or_equiv
_atom_site_adp_type
_atom_site_occupancy
_atom_site_symmetry_multiplicity
_atom_site_calc_flag
_atom_site_refinement_flags
_atom_site_disorder_assembly
_atom_site_disorder_group
As1 As 0.56450(4) 0.37643(3) 0.19836(2) 0.02296(11) Uani 0.8627(14) 1 d P A 1
Cl1 Cl 0.59572(9) 0.22069(7) 0.14045(6) 0.0333(2) Uani 0.8627(14) 1 d P A 1
Cl2 Cl 0.34499(10) 0.36363(7) 0.30230(6) 0.0400(2) Uani 0.8627(14) 1 d P A 1
N1 N 0.7186(4) 0.3307(3) 0.2662(2) 0.0197(6) Uani 0.8627(14) 1 d P A 1
C6 C 0.8581(3) 0.4780(2) 0.21979(16) 0.0214(5) Uani 1 1 d . A .
C3 C 1.1161(3) 0.3433(2) 0.10328(17) 0.0241(5) Uani 1 1 d . . .
H3 H 1.2044 0.2976 0.0631 0.029 Uiso 1 1 calc R . .
C5 C 0.9869(3) 0.5164(2) 0.16611(17) 0.0239(5) Uani 1 1 d . . .
H5 H 0.9867 0.5899 0.1706 0.029 Uiso 1 1 calc R . .
C2 C 0.9925(3) 0.2993(2) 0.15663(16) 0.0216(5) Uani 1 1 d . A .
C21 C 1.0105(3) 0.1759(2) 0.15455(17) 0.0242(5) Uani 1 1 d . . .
H21 H 0.8974 0.1683 0.1711 0.029 Uiso 1 1 calc R . .
C14 C 0.5815(3) 0.6223(2) 0.22916(17) 0.0238(5) Uani 1 1 d . . .
C7 C 0.7152(3) 0.5557(2) 0.28015(17) 0.0230(5) Uani 1 1 d . . .
H7 H 0.6657 0.5059 0.3307 0.028 Uiso 1 1 calc R . .
C8 C 0.7681(3) 0.6295(2) 0.32644(17) 0.0251(6) Uani 1 1 d . . .
C28 C 1.0913(3) 0.1380(2) 0.05899(18) 0.0248(6) Uani 1 1 d . . .
C36 C 0.6438(4) 0.1320(3) 0.3913(2) 0.0241(7) Uani 0.8627(14) 1 d P A 1
H36A H 0.5254 0.1475 0.4158 0.036 Uiso 0.8627(14) 1 calc PR A 1
H36B H 0.7020 0.0734 0.4327 0.036 Uiso 0.8627(14) 1 calc PR A 1
H36C H 0.6735 0.1064 0.3307 0.036 Uiso 0.8627(14) 1 calc PR A 1
C4 C 1.1154(3) 0.4518(2) 0.10645(17) 0.0242(5) Uani 1 1 d . . .
C19 C 0.4187(3) 0.6285(2) 0.26894(19) 0.0311(6) Uani 1 1 d . . .
H19 H 0.3909 0.5909 0.3285 0.037 Uiso 1 1 calc R . .
C1 C 0.8599(3) 0.3682(2) 0.21426(16) 0.0213(5) Uani 1 1 d . . .
C13 C 0.6938(3) 0.7443(2) 0.32462(18) 0.0304(6) Uani 1 1 d . . .
H13 H 0.6148 0.7804 0.2888 0.037 Uiso 1 1 calc R . .
C15 C 0.6179(3) 0.6802(2) 0.14262(18) 0.0284(6) Uani 1 1 d . . .
H15 H 0.7283 0.6772 0.1139 0.034 Uiso 1 1 calc R . .
C20 C 1.2497(3) 0.4972(2) 0.04567(19) 0.0334(6) Uani 1 1 d . . .
H20A H 1.2165 0.5372 -0.0109 0.050 Uiso 1 1 calc R . .
H20B H 1.3499 0.4350 0.0306 0.050 Uiso 1 1 calc R . .
H20C H 1.2701 0.5489 0.0776 0.050 Uiso 1 1 calc R . .
C11 C 0.8478(4) 0.7562(3) 0.4266(2) 0.0423(8) Uani 1 1 d . . .
H11 H 0.8726 0.7989 0.4622 0.051 Uiso 1 1 calc R . .
C22 C 1.1000(3) 0.0992(2) 0.22624(18) 0.0268(6) Uani 1 1 d . . .
C17 C 0.3346(3) 0.7458(2) 0.1379(2) 0.0366(7) Uani 1 1 d . . .
H17 H 0.2506 0.7879 0.1066 0.044 Uiso 1 1 calc R . .
C30 C 1.0845(3) 0.1539(2) -0.09986(19) 0.0336(6) Uani 1 1 d . . .
H30 H 1.0297 0.1885 -0.1481 0.040 Uiso 1 1 calc R . .
C29 C 1.0149(3) 0.1866(2) -0.01275(18) 0.0299(6) Uani 1 1 d . . .
H29 H 0.9126 0.2436 -0.0021 0.036 Uiso 1 1 calc R . .
C33 C 1.2403(3) 0.0550(2) 0.0405(2) 0.0330(6) Uani 1 1 d . . .
H33 H 1.2953 0.0195 0.0886 0.040 Uiso 1 1 calc R . .
C24 C 1.1414(4) -0.0706(2) 0.3310(2) 0.0426(8) Uani 1 1 d . . .
H24 H 1.1103 -0.1359 0.3598 0.051 Uiso 1 1 calc R . .
C16 C 0.4942(3) 0.7422(2) 0.09826(19) 0.0326(6) Uani 1 1 d . . .
H16 H 0.5202 0.7826 0.0398 0.039 Uiso 1 1 calc R . .
C9 C 0.8865(4) 0.5798(2) 0.37720(19) 0.0350(7) Uani 1 1 d . . .
H9 H 0.9411 0.5015 0.3779 0.042 Uiso 1 1 calc R . .
C23 C 1.0581(4) 0.0027(2) 0.26832(19) 0.0335(6) Uani 1 1 d . . .
H23 H 0.9712 -0.0133 0.2539 0.040 Uiso 1 1 calc R . .
C32 C 1.3102(4) 0.0228(2) -0.0466(2) 0.0375(7) Uani 1 1 d . . .
H32 H 1.4129 -0.0336 -0.0577 0.045 Uiso 1 1 calc R . .
C18 C 0.2962(3) 0.6887(2) 0.2228(2) 0.0372(7) Uani 1 1 d . . .
H18 H 0.1857 0.6904 0.2500 0.045 Uiso 1 1 calc R . .
C12 C 0.7338(4) 0.8070(2) 0.3746(2) 0.0380(7) Uani 1 1 d . . .
H12 H 0.6820 0.8857 0.3728 0.046 Uiso 1 1 calc R . .
C27 C 1.2289(4) 0.1189(2) 0.2476(2) 0.0390(7) Uani 1 1 d . . .
H27 H 1.2603 0.1842 0.2193 0.047 Uiso 1 1 calc R . .
C31 C 1.2327(3) 0.0717(2) -0.11696(19) 0.0334(6) Uani 1 1 d . . .
H31 H 1.2805 0.0491 -0.1766 0.040 Uiso 1 1 calc R . .
C26 C 1.3128(4) 0.0447(3) 0.3100(2) 0.0504(9) Uani 1 1 d . . .
H26 H 1.4012 0.0593 0.3237 0.060 Uiso 1 1 calc R . .
C25 C 1.2686(4) -0.0498(3) 0.3519(2) 0.0478(8) Uani 1 1 d . . .
H25 H 1.3255 -0.1004 0.3949 0.057 Uiso 1 1 calc R . .
C35 C 0.5531(5) 0.3567(3) 0.4665(2) 0.0416(9) Uani 0.8627(14) 1 d P A 1
H35A H 0.5882 0.4225 0.4646 0.062 Uiso 0.8627(14) 1 calc PR A 1
H35B H 0.5468 0.3151 0.5280 0.062 Uiso 0.8627(14) 1 calc PR A 1
H35C H 0.4450 0.3811 0.4520 0.062 Uiso 0.8627(14) 1 calc PR A 1
C10 C 0.9260(4) 0.6427(3) 0.4268(2) 0.0436(8) Uani 1 1 d . . .
H10 H 1.0075 0.6075 0.4611 0.052 Uiso 1 1 calc R . .
As1A As 0.8227(6) 0.2355(2) 0.3780(2) 0.0640(14) Uani 0.1373(14) 1 d P A 2
Si1 Si 0.70295(16) 0.26454(8) 0.38131(6) 0.0285(2) Uani 0.8627(14) 1 d P A 1
C34 C 0.9000(5) 0.2384(4) 0.4130(3) 0.0429(10) Uani 0.8627(14) 1 d P A 1
H34A H 0.9747 0.1659 0.3946 0.064 Uiso 0.8627(14) 1 calc PR A 1
H34B H 0.8806 0.2372 0.4795 0.064 Uiso 0.8627(14) 1 calc PR A 1
H34C H 0.9488 0.2982 0.3818 0.064 Uiso 0.8627(14) 1 calc PR A 1
Si1A Si 0.5768(13) 0.3052(10) 0.2548(8) 0.094(3) Uiso 0.1373(14) 1 d PD A 2
Cl1A Cl 0.6734(12) 0.3428(8) 0.4860(6) 0.081(2) Uiso 0.1373(14) 1 d P A 2
Cl2A Cl 0.700(3) 0.1197(19) 0.4111(15) 0.181(9) Uiso 0.1373(14) 1 d P A 2
C36A C 0.399(3) 0.331(2) 0.3568(14) 0.052(6) Uiso 0.1373(14) 1 d PD A 2
H36D H 0.4346 0.2901 0.4123 0.078 Uiso 0.1373(14) 1 calc PR A 2
H36E H 0.3121 0.3051 0.3482 0.078 Uiso 0.1373(14) 1 calc PR A 2
H36F H 0.3559 0.4116 0.3629 0.078 Uiso 0.1373(14) 1 calc PR A 2
C35A C 0.591(4) 0.177(2) 0.207(2) 0.083(10) Uiso 0.1373(14) 1 d PD A 2
H35D H 0.7061 0.1402 0.1793 0.124 Uiso 0.1373(14) 1 calc PR A 2
H35E H 0.5261 0.1978 0.1610 0.124 Uiso 0.1373(14) 1 calc PR A 2
H35F H 0.5497 0.1248 0.2569 0.124 Uiso 0.1373(14) 1 calc PR A 2
C34A C 0.553(5) 0.416(3) 0.155(2) 0.105(15) Uiso 0.1373(14) 1 d PD A 2
H34D H 0.4659 0.4832 0.1754 0.157 Uiso 0.1373(14) 1 calc PR A 2
H34E H 0.5244 0.3881 0.1083 0.157 Uiso 0.1373(14) 1 calc PR A 2
H34F H 0.6562 0.4342 0.1292 0.157 Uiso 0.1373(14) 1 calc PR A 2
N1A N 0.753(3) 0.307(3) 0.283(2) 0.053(12) Uiso 0.1373(14) 1 d PD A 2

loop_
_atom_site_aniso_label
_atom_site_aniso_U_11
_atom_site_aniso_U_22
_atom_site_aniso_U_33
_atom_site_aniso_U_23
_atom_site_aniso_U_13
_atom_site_aniso_U_12
As1 0.02090(16) 0.02351(18) 0.02759(19) -0.00479(14) -0.00809(13) -0.00749(12)
Cl1 0.0279(4) 0.0367(4) 0.0434(5) -0.0191(4) -0.0119(3) -0.0084(3)
Cl2 0.0256(4) 0.0449(5) 0.0501(5) -0.0167(4) 0.0018(4) -0.0132(4)
N1 0.0231(15) 0.0211(15) 0.0169(15) -0.0034(13) -0.0050(13) -0.0080(13)
C6 0.0243(13) 0.0215(12) 0.0192(12) -0.0021(10) -0.0093(10) -0.0044(10)
C3 0.0226(13) 0.0220(13) 0.0264(13) -0.0029(10) -0.0084(11) -0.0025(10)
C5 0.0300(14) 0.0189(12) 0.0247(13) -0.0014(10) -0.0105(11) -0.0071(11)
C2 0.0256(13) 0.0198(12) 0.0209(12) -0.0006(10) -0.0108(10) -0.0051(10)
C21 0.0245(13) 0.0192(12) 0.0304(14) -0.0032(10) -0.0090(11) -0.0058(10)
C14 0.0261(13) 0.0210(13) 0.0272(13) -0.0095(10) -0.0074(11) -0.0057(11)
C7 0.0265(13) 0.0214(12) 0.0220(12) -0.0034(10) -0.0049(10) -0.0084(11)
C8 0.0289(14) 0.0271(14) 0.0210(13) -0.0051(10) -0.0033(11) -0.0111(11)
C28 0.0272(13) 0.0181(12) 0.0309(14) -0.0044(10) -0.0081(11) -0.0070(11)
C36 0.0329(17) 0.0214(15) 0.0222(15) -0.0005(12) -0.0028(14) -0.0176(14)
C4 0.0240(13) 0.0221(13) 0.0263(13) -0.0012(10) -0.0086(11) -0.0051(10)
C19 0.0305(15) 0.0277(14) 0.0336(15) -0.0077(12) -0.0033(12) -0.0077(12)
C1 0.0243(13) 0.0239(13) 0.0181(12) 0.0002(10) -0.0085(10) -0.0085(10)
C13 0.0359(15) 0.0273(14) 0.0305(14) -0.0046(11) -0.0103(12) -0.0094(12)
C15 0.0286(14) 0.0278(14) 0.0294(14) -0.0051(11) -0.0086(11) -0.0064(11)
C20 0.0318(15) 0.0285(14) 0.0371(16) -0.0046(12) 0.0007(12) -0.0117(12)
C11 0.054(2) 0.0484(19) 0.0380(17) -0.0134(14) -0.0124(15) -0.0270(16)
C22 0.0310(14) 0.0221(13) 0.0267(14) -0.0029(11) -0.0074(11) -0.0062(11)
C17 0.0312(15) 0.0344(16) 0.0460(18) -0.0113(13) -0.0183(13) -0.0004(13)
C30 0.0343(15) 0.0361(16) 0.0332(15) -0.0037(12) -0.0131(12) -0.0098(13)
C29 0.0251(14) 0.0275(14) 0.0353(15) -0.0063(12) -0.0100(12) -0.0015(11)
C33 0.0330(15) 0.0261(14) 0.0363(16) -0.0038(12) -0.0128(13) 0.0001(12)
C24 0.059(2) 0.0285(16) 0.0360(17) 0.0060(13) -0.0117(15) -0.0126(15)
C16 0.0357(16) 0.0317(15) 0.0309(15) -0.0045(12) -0.0134(12) -0.0055(12)
C9 0.0403(16) 0.0336(16) 0.0333(15) -0.0065(12) -0.0145(13) -0.0072(13)
C23 0.0415(16) 0.0259(14) 0.0338(15) -0.0022(12) -0.0078(13) -0.0124(13)
C32 0.0341(16) 0.0269(15) 0.0435(17) -0.0114(13) -0.0072(13) 0.0040(12)
C18 0.0243(14) 0.0404(17) 0.0476(18) -0.0139(14) -0.0076(13) -0.0063(13)
C12 0.0481(18) 0.0288(15) 0.0419(17) -0.0103(13) -0.0104(14) -0.0141(13)
C27 0.0407(17) 0.0359(16) 0.0450(18) 0.0084(14) -0.0192(14) -0.0169(14)
C31 0.0391(16) 0.0282(15) 0.0314(15) -0.0082(12) -0.0049(13) -0.0080(13)
C26 0.049(2) 0.051(2) 0.058(2) 0.0110(17) -0.0325(17) -0.0174(16)
C25 0.055(2) 0.0394(18) 0.0429(18) 0.0104(15) -0.0245(16) -0.0048(16)
C35 0.061(2) 0.0323(18) 0.0256(17) -0.0083(14) 0.0114(16) -0.0207(17)
C10 0.0479(19) 0.050(2) 0.0424(18) -0.0074(15) -0.0233(15) -0.0154(16)
As1A 0.082(3) 0.0423(17) 0.0389(18) 0.0063(13) 0.0062(18) -0.0035(18)
Si1 0.0438(6) 0.0271(5) 0.0206(5) 0.0010(4) -0.0083(4) -0.0195(5)
C34 0.051(2) 0.057(3) 0.033(2) 0.0013(18) -0.0194(19) -0.028(2)

loop_
_atom_type_symbol
_atom_type_description
_atom_type_scat_dispersion_real
_atom_type_scat_dispersion_imag
_atom_type_scat_source
C C 0.0033 0.0016 'International Tables Vol C Tables 4.2.6.8 and 6.1.1.4'
H H 0.0000 0.0000 'International Tables Vol C Tables 4.2.6.8 and 6.1.1.4'
N N 0.0061 0.0033 'International Tables Vol C Tables 4.2.6.8 and 6.1.1.4'
Si Si 0.0817 0.0704 'International Tables Vol C Tables 4.2.6.8 and 6.1.1.4'
Cl Cl 0.1484 0.1585 'International Tables Vol C Tables 4.2.6.8 and 6.1.1.4'
As As 0.0499 2.0058 'International Tables Vol C Tables 4.2.6.8 and 6.1.1.4'

loop_
_geom_angle_atom_site_label_1
_geom_angle_atom_site_label_2
_geom_angle_atom_site_label_3
_geom_angle
_geom_angle_site_symmetry_1
_geom_angle_site_symmetry_3
N1 As1 Cl2 101.66(10) . .
N1 As1 Cl1 102.86(10) . .
Cl2 As1 Cl1 93.99(3) . .
C1 N1 Si1 122.8(3) . .
C1 N1 As1 108.5(2) . .
Si1 N1 As1 128.45(17) . .
C5 C6 C1 118.7(2) . .
C5 C6 C7 119.8(2) . .
C1 C6 C7 121.4(2) . .
C2 C3 C4 122.4(2) . .
C4 C5 C6 122.4(2) . .
C3 C2 C1 118.6(2) . .
C3 C2 C21 118.8(2) . .
C1 C2 C21 122.5(2) . .
C22 C21 C2 111.7(2) . .
C22 C21 C28 111.3(2) . .
C2 C21 C28 112.5(2) . .
C19 C14 C15 118.2(2) . .
C19 C14 C7 120.5(2) . .
C15 C14 C7 121.3(2) . .
C6 C7 C14 111.5(2) . .
C6 C7 C8 113.3(2) . .
C14 C7 C8 113.1(2) . .
C13 C8 C9 118.3(2) . .
C13 C8 C7 122.2(2) . .
C9 C8 C7 119.4(2) . .
C29 C28 C33 117.5(2) . .
C29 C28 C21 119.9(2) . .
C33 C28 C21 122.6(2) . .
C5 C4 C3 117.8(2) . .
C5 C4 C20 121.5(2) . .
C3 C4 C20 120.7(2) . .
C18 C19 C14 120.9(3) . .
C2 C1 C6 119.9(2) . .
C2 C1 N1 121.5(2) . .
C6 C1 N1 118.6(2) . .
C2 C1 N1A 114.6(14) . .
C6 C1 N1A 123.5(14) . .
N1 C1 N1A 17.5(8) . .
C8 C13 C12 120.6(3) . .
C16 C15 C14 120.4(2) . .
C12 C11 C10 119.5(3) . .
C27 C22 C23 118.1(2) . .
C27 C22 C21 122.3(2) . .
C23 C22 C21 119.5(2) . .
C18 C17 C16 120.0(3) . .
C31 C30 C29 120.4(3) . .
C28 C29 C30 121.2(3) . .
C32 C33 C28 121.2(3) . .
C25 C24 C23 120.5(3) . .
C17 C16 C15 120.6(3) . .
C10 C9 C8 120.8(3) . .
C24 C23 C22 120.8(3) . .
C31 C32 C33 120.6(3) . .
C17 C18 C19 120.0(3) . .
C11 C12 C13 120.4(3) . .
C22 C27 C26 120.9(3) . .
C32 C31 C30 119.0(3) . .
C25 C26 C27 120.3(3) . .
C24 C25 C26 119.4(3) . .
C11 C10 C9 120.3(3) . .
N1A As1A Cl2A 99.4(10) . .
N1A As1A Cl1A 103.0(13) . .
Cl2A As1A Cl1A 97.7(7) . .
N1 Si1 C34 108.48(17) . .
N1 Si1 C35 113.16(17) . .
C34 Si1 C35 103.17(19) . .
N1 Si1 C36 109.33(14) . .
C34 Si1 C36 113.18(18) . .
C35 Si1 C36 109.48(15) . .
N1A Si1A C34A 104.2(18) . .
N1A Si1A C35A 116.5(17) . .
C34A Si1A C35A 102.7(19) . .
N1A Si1A C36A 109.8(16) . .
C34A Si1A C36A 114.1(17) . .
C35A Si1A C36A 109.4(15) . .
C1 N1A As1A 117.2(9) . .
C1 N1A Si1A 116.9(17) . .
As1A N1A Si1A 125.7(18) . .

loop_
_geom_bond_atom_site_label_1
_geom_bond_atom_site_label_2
_geom_bond_distance
_geom_bond_site_symmetry_2
As1 N1 1.818(4) .
As1 Cl2 2.1823(8) .
As1 Cl1 2.2300(8) .
N1 C1 1.463(4) .
N1 Si1 1.785(4) .
C6 C5 1.387(3) .
C6 C1 1.410(3) .
C6 C7 1.521(3) .
C3 C2 1.387(3) .
C3 C4 1.389(3) .
C5 C4 1.380(4) .
C2 C1 1.405(3) .
C2 C21 1.531(3) .
C21 C22 1.526(3) .
C21 C28 1.532(4) .
C14 C19 1.389(4) .
C14 C15 1.392(4) .
C14 C7 1.523(3) .
C7 C8 1.531(3) .
C8 C13 1.386(4) .
C8 C9 1.387(4) .
C28 C29 1.383(4) .
C28 C33 1.389(4) .
C36 Si1 1.896(3) .
C4 C20 1.503(3) .
C19 C18 1.388(4) .
C1 N1A 1.50(3) .
C13 C12 1.388(4) .
C15 C16 1.383(4) .
C11 C12 1.372(4) .
C11 C10 1.377(4) .
C22 C27 1.383(4) .
C22 C23 1.388(4) .
C17 C18 1.371(4) .
C17 C16 1.371(4) .
C30 C31 1.377(4) .
C30 C29 1.386(4) .
C33 C32 1.382(4) .
C24 C25 1.372(5) .
C24 C23 1.384(4) .
C9 C10 1.383(4) .
C32 C31 1.371(4) .
C27 C26 1.387(4) .
C26 C25 1.374(4) .
C35 Si1 1.856(3) .
As1A N1A 1.71(3) .
As1A Cl2A 2.03(2) .
As1A Cl1A 2.194(10) .
Si1 C34 1.852(4) .
Si1A N1A 1.747(8) .
Si1A C34A 1.867(8) .
Si1A C35A 1.868(8) .
Si1A C36A 1.882(8) .
